data_4322491
loop_
_publ_author_name
'Patrick J. Desrochers'
'Russell W. Cutts'
'Phillip K. Rice'
'Melissa L. Golden'
'James B. Graham'
'Tosha M. Barclay'
'A. W. Cordes'

_publ_section_title
;
 Characteristics of Five-Coordinate Nickel-Cysteine Centers
;
_journal_name_full 'Inorganic Chemistry'
_journal_page_first 5690
_journal_page_last 5694
_journal_paper_doi 10.1021/ic990059a
_journal_volume 38
_journal_year 1999
_chemical_formula_moiety 'Ni S O3 N7 C21 B H36 '
_chemical_formula_sum 'C21 H36 B N7 Ni O3 S'
_chemical_formula_weight 536.2
_chemical_name_systematic
;
 O-ethylcysteinato(hydrotris(3,5-dimethyl-1-pyrazolyl)borato)nickel(II)
;
_space_group_IT_number 4
_symmetry_cell_setting monoclinic
_symmetry_space_group_name_Hall 'P 2yb'
_symmetry_space_group_name_H-M 'P 1 21 1'
_cell_angle_alpha 90.0
_cell_angle_beta 117.991(16)
_cell_angle_gamma 90.0
_cell_formula_units_Z 2
_cell_length_a 7.8145(18)
_cell_length_b 24.201(6)
_cell_length_c 7.9925(14)
_cell_measurement_reflns_used 25
_cell_measurement_temperature 293
_cell_measurement_theta_max 14.00
_cell_measurement_theta_min 13.00
_cell_volume 1334.7(5)
_computing_data_reduction 'NRCVAX DATRD2'
_computing_molecular_graphics NRCVAX
_computing_publication_material 'NRCVAX TABLES Jan 94 Version'
_computing_structure_refinement 'NRCVAX LSTSQ'
_computing_structure_solution 'NRCVAX SOLVER'
_diffrn_ambient_temperature 293
_diffrn_measurement_device 'Nonius CAD-4    '
_diffrn_measurement_method 'Theta/2theta scan b/P/b '
_diffrn_radiation_monochromator graphite
_diffrn_radiation_source 'xray tube'
_diffrn_radiation_type 'Molybdenum K\a'
_diffrn_radiation_wavelength 0.7107
_diffrn_reflns_av_R_equivalents 0.045
_diffrn_reflns_limit_h_max 10
_diffrn_reflns_limit_h_min 0
_diffrn_reflns_limit_k_max 30
_diffrn_reflns_limit_k_min -30
_diffrn_reflns_limit_l_max 10
_diffrn_reflns_limit_l_min -10
_diffrn_reflns_number 6352
_diffrn_reflns_theta_max 26.91
_diffrn_reflns_theta_min 0.00
_diffrn_standards_decay_% 2.0
_diffrn_standards_interval_time 60
_diffrn_standards_number 3
_exptl_absorpt_coefficient_mu 0.84
_exptl_absorpt_correction_T_max 0.9987
_exptl_absorpt_correction_T_min 0.9434
_exptl_absorpt_correction_type empirical
_exptl_crystal_colour green
_exptl_crystal_density_diffrn 1.334
_exptl_crystal_F_000 567.9
_exptl_crystal_size_max 0.20
_exptl_crystal_size_mid 0.20
_exptl_crystal_size_min 0.15
_refine_diff_density_max 0.48
_refine_diff_density_min -0.67
_refine_ls_goodness_of_fit_obs 1.06
_refine_ls_matrix_type full
_refine_ls_number_parameters 304
_refine_ls_number_reflns 2409
_refine_ls_R_factor_all 0.064
_refine_ls_R_factor_obs 0.063
_refine_ls_shift/esd_max 0.005
_refine_ls_structure_factor_coef F
_refine_ls_weighting_details 'w = 1/(\s^2^(F)+0.0016F^2^)'
_refine_ls_weighting_scheme calc
_refine_ls_wR_factor_all 0.067
_refine_ls_wR_factor_obs 0.067
_reflns_number_observed 2410
_reflns_number_total 2982
_reflns_observed_criterion 'Inet > 1.0\s(Inet)'
_cod_data_source_file ic990059a.cif
_cod_data_source_block global
_cod_depositor_comments
;
The following automatic conversions were performed:

'_refine_ls_weighting_scheme' value '1/(\s^2^(F)+0.0016F^2^)' was
changed to 'calc'. New tag '_refine_ls_weighting_details' was
created. The value of the new tag was set to 'w =
1/(\s^2^(F)+0.0016F^2^)'.

Automatic conversion script
Id: cif_fix_values 3143 2015-03-26 13:38:13Z robertas 
;
_cod_original_sg_symbol_H-M 'P 21'
_cod_original_formula_sum 'Ni S O3 N7 C21 B H36 '
_cod_database_code 4322491

loop_
_symmetry_equiv_pos_as_xyz
x,y,z
-x,1/2+y,-z

loop_
_atom_site_aniso_label
_atom_site_aniso_U_11
_atom_site_aniso_U_22
_atom_site_aniso_U_33
_atom_site_aniso_U_12
_atom_site_aniso_U_13
_atom_site_aniso_U_23
_atom_site_aniso_type_symbol
Ni 0.0311(4) 0.0350(5) 0.0260(4) -0.0008(6) 0.0159(3) -0.0011(6) Ni
S 0.0847(21) 0.0545(16) 0.0432(13) 0.0123(14) 0.0403(14) 0.0108(11) S
O1 0.179(10) 0.047(5) 0.120(7) -0.014(5) 0.110(8) -0.012(4) O
O2 0.139(8) 0.065(6) 0.191(11) -0.011(6) 0.134(9) -0.033(6) O
O3 0.145(9) 0.098(7) 0.084(6) -0.021(7) 0.082(6) -0.013(5) O
N1 0.048(4) 0.054(5) 0.039(4) 0.003(4) 0.027(3) 0.003(3) N
N2 0.027(3) 0.042(4) 0.025(3) 0.004(3) 0.010(3) 0.000(3) N
N3 0.043(4) 0.033(4) 0.030(3) 0.005(3) 0.019(3) 0.005(3) N
N4 0.025(4) 0.045(4) 0.025(3) -0.003(3) 0.012(3) -0.004(3) N
N5 0.036(4) 0.047(4) 0.029(3) -0.006(3) 0.019(3) -0.008(3) N
N6 0.043(4) 0.039(4) 0.038(4) 0.000(3) 0.026(3) -0.004(3) N
N7 0.037(4) 0.040(4) 0.035(3) -0.010(3) 0.021(3) -0.008(3) N
B 0.039(6) 0.042(6) 0.040(5) 0.000(4) 0.027(5) 0.002(4) B
C1 0.078(7) 0.070(7) 0.048(5) 0.018(6) 0.034(5) 0.021(5) C
C2 0.055(6) 0.055(6) 0.048(5) 0.000(5) 0.030(5) 0.005(5) C
C3 0.124(11) 0.038(6) 0.072(7) 0.007(6) 0.064(7) 0.000(5) C
C10 0.037(4) 0.039(6) 0.033(4) 0.004(3) 0.017(3) 0.002(3) C
C11 0.033(5) 0.054(6) 0.058(6) -0.006(5) 0.014(4) -0.009(5) C
C12 0.037(5) 0.063(6) 0.034(4) -0.002(5) 0.010(4) -0.001(4) C
C13 0.029(4) 0.061(6) 0.033(4) 0.018(4) 0.014(4) 0.006(4) C
C14 0.065(7) 0.066(7) 0.061(6) 0.020(6) 0.024(5) 0.020(5) C
C20 0.040(5) 0.073(7) 0.025(4) 0.002(4) 0.019(4) -0.006(4) C
C21 0.066(6) 0.074(7) 0.032(4) -0.003(5) 0.029(4) -0.002(4) C
C22 0.062(6) 0.067(6) 0.046(5) 0.000(5) 0.038(5) -0.019(5) C
C23 0.045(5) 0.038(5) 0.056(5) -0.007(4) 0.031(4) -0.019(4) C
C24 0.121(11) 0.050(7) 0.087(8) -0.007(7) 0.070(8) -0.024(6) C
C30 0.027(4) 0.070(6) 0.046(5) 0.002(4) 0.022(4) -0.004(4) C
C31 0.033(4) 0.096(10) 0.067(5) 0.019(6) 0.023(4) -0.002(7) C
C32 0.043(5) 0.069(7) 0.072(6) -0.013(5) 0.040(5) -0.002(5) C
C33 0.044(5) 0.060(6) 0.050(5) -0.020(5) 0.031(4) -0.016(5) C
C34 0.072(7) 0.073(8) 0.093(8) -0.026(6) 0.050(7) 0.003(6) C
C40 0.088(10) 0.141(15) 0.088(10) -0.020(10) 0.037(8) -0.028(10) C

loop_
_atom_site_label
_atom_site_fract_x
_atom_site_fract_y
_atom_site_fract_z
_atom_site_U_iso_or_equiv
_atom_site_thermal_displace_type
_atom_site_calc_flag
_atom_site_refinement_flags
_atom_site_type_symbol
Ni 0.42143(13) 0.50000 0.11905(11) 0.0297(5) Uij ? . Ni
S 0.3768(5) 0.57073(12) -0.0837(4) 0.0567(19) Uij ? . S
O1 0.3708(17) 0.7104(4) 0.3415(14) 0.100(9) Uij ? . O
O2 0.1711(16) 0.6439(4) 0.3404(17) 0.109(10) Uij ? . O
O3 0.6046(15) 0.6151(4) 0.6937(12) 0.098(8) Uij ? . O
N1 0.3866(11) 0.5633(3) 0.2938(10) 0.044(5) Uij ? . N
N2 0.6488(9) 0.4671(3) 0.3466(8) 0.032(4) Uij ? . N
N3 0.6436(9) 0.4118(3) 0.3831(8) 0.035(4) Uij ? . N
N4 0.4519(9) 0.4340(3) -0.0404(9) 0.031(4) Uij ? . N
N5 0.4753(10) 0.3833(3) 0.0415(9) 0.036(4) Uij ? . N
N6 0.2272(10) 0.4511(3) 0.1488(9) 0.037(4) Uij ? . N
N7 0.2805(10) 0.3985(3) 0.2131(9) 0.036(4) Uij ? . N
B 0.4788(14) 0.3758(4) 0.2398(14) 0.037(6) Uij ? . B
C1 0.3022(16) 0.6253(5) 0.0248(14) 0.063(7) Uij ? . C
C2 0.4030(15) 0.6205(4) 0.2398(14) 0.050(6) Uij ? . C
C3 0.3196(20) 0.6635(5) 0.3189(16) 0.070(9) Uij ? . C
C4a 0.030(5) 0.6882(14) 0.349(5) 0.100(9) Uiso ? . C
C4b 0.139(5) 0.6820(13) 0.494(5) 0.092(8) Uiso ? . C
C5a 0.076(5) 0.6869(15) 0.544(5) 0.112(11) Uiso ? . C
C5b -0.074(6) 0.6955(15) 0.335(5) 0.118(11) Uiso ? . C
C10 0.8133(12) 0.4871(3) 0.4822(11) 0.036(5) Uij ? . C
C11 0.8701(13) 0.5463(4) 0.4890(15) 0.051(6) Uij ? . C
C12 0.9170(12) 0.4448(4) 0.6087(12) 0.047(6) Uij ? . C
C13 0.8086(11) 0.3980(4) 0.5409(11) 0.042(5) Uij ? . C
C14 0.8549(16) 0.3419(5) 0.6169(15) 0.066(7) Uij ? . C
C20 0.4429(12) 0.4254(4) -0.2111(11) 0.045(6) Uij ? . C
C21 0.4150(15) 0.4698(4) -0.3479(12) 0.055(6) Uij ? . C
C22 0.4641(14) 0.3693(4) -0.2332(12) 0.053(6) Uij ? . C
C23 0.4843(13) 0.3431(4) -0.0727(12) 0.043(6) Uij ? . C
C24 0.5133(21) 0.2838(5) -0.0210(18) 0.078(9) Uij ? . C
C30 0.0418(12) 0.4571(4) 0.1148(12) 0.046(6) Uij ? . C
C31 -0.0654(12) 0.5079(6) 0.0416(13) 0.065(7) Uij ? . C
C32 -0.0191(14) 0.4085(5) 0.1576(14) 0.056(7) Uij ? . C
C33 0.1307(13) 0.3716(4) 0.2143(13) 0.048(6) Uij ? . C
C34 0.1402(17) 0.3122(5) 0.2709(18) 0.075(9) Uij ? . C
C40 0.7190(22) 0.6601(8) 0.7908(21) 0.107(13) Uij ? . C
Hna 0.479 0.558 0.414 0.0561 Uiso ? . H
Hnb 0.269 0.559 0.287 0.0561 Uiso ? . H
Hb 0.497 0.332 0.283 0.0498 Uiso ? . H
H1a 0.166 0.624 -0.021 0.0738 Uiso ? . H
H1b 0.334 0.660 -0.008 0.0738 Uiso ? . H
H2 0.536 0.629 0.284 0.0625 Uiso ? . H
H3 0.567 0.603 0.766 0.1194 Uiso ? . H
H11a 0.776 0.569 0.500 0.0592 Uiso ? . H
H11b 0.877 0.555 0.377 0.0592 Uiso ? . H
H11c 0.994 0.553 0.595 0.0592 Uiso ? . H
H12 1.038 0.448 0.718 0.0554 Uiso ? . H
H14a 0.757 0.330 0.648 0.0741 Uiso ? . H
H14b 0.976 0.342 0.728 0.0741 Uiso ? . H
H14c 0.859 0.317 0.529 0.0741 Uiso ? . H
H21a 0.295 0.488 -0.382 0.0680 Uiso ? . H
H21b 0.412 0.454 -0.459 0.0680 Uiso ? . H
H21c 0.517 0.496 -0.296 0.0680 Uiso ? . H
H22 0.464 0.352 -0.340 0.0711 Uiso ? . H
H24a 0.512 0.263 -0.122 0.0965 Uiso ? . H
H24b 0.413 0.271 0.004 0.0965 Uiso ? . H
H24c 0.635 0.277 0.090 0.0965 Uiso ? . H
H31a 0.001 0.537 0.128 0.0739 Uiso ? . H
H31b -0.190 0.503 0.032 0.0739 Uiso ? . H
H31c -0.081 0.517 -0.080 0.0739 Uiso ? . H
H32 -0.143 0.402 0.150 0.0708 Uiso ? . H
H34a 0.238 0.308 0.398 0.0878 Uiso ? . H
H34b 0.169 0.291 0.189 0.0878 Uiso ? . H
H34c 0.020 0.300 0.260 0.0878 Uiso ? . H
H40a 0.809 0.668 0.746 0.1175 Uiso ? . H
H40b 0.788 0.650 0.922 0.1175 Uiso ? . H
H40c 0.641 0.691 0.782 0.1175 Uiso ? . H

loop_
_atom_type_symbol
_atom_type_description
_atom_type_scat_dispersion_real
_atom_type_scat_dispersion_imag
_atom_type_scat_source
Ni ? 0.285 1.113 'International Tables Vol. IV Table 2.2B'
S ? 0.110 0.124 'International Tables Vol. IV Table 2.2B'
O ? 0.008 0.006 'International Tables Vol. IV Table 2.2B'
N ? 0.004 0.003 'International Tables Vol. IV Table 2.2B'
C ? 0.002 0.002 'International Tables Vol. IV Table 2.2B'
B ? 0.000 0.001 'International Tables Vol. IV Table 2.2B'
H ? 0.000 0.000 'International Tables Vol. IV Table 2.2B'

loop_
_geom_angle_atom_site_label_1
_geom_angle_atom_site_label_2
_geom_angle_atom_site_label_3
_geom_angle
_geom_angle_site_symmetry_1
_geom_angle_site_symmetry_2
_geom_angle_site_symmetry_3
_geom_angle_publ_flag
S Ni N1 84.5(2) ? ? ? ?
S Ni N2 135.84(20) ? ? ? ?
S Ni N4 99.31(21) ? ? ? ?
S Ni N6 130.74(21) ? ? ? ?
N1 Ni N2 91.3(3) ? ? ? ?
N1 Ni N4 176.0(3) ? ? ? ?
N1 Ni N6 90.6(3) ? ? ? ?
N2 Ni N4 86.8(3) ? ? ? ?
N2 Ni N6 93.1(3) ? ? ? ?
N4 Ni N6 86.1(3) ? ? ? ?
Ni S C1 100.6(3) ? ? ? ?
C3 O2 C4a 115.7(14) ? ? ? ?
C3 O2 C4b 110.0(13) ? ? ? ?
C40 O3 H3 104.3(10) ? ? ? ?
C2 N1 Hna 108.0(8) ? ? ? ?
C2 N1 Hnb 108.4(8) ? ? ? ?
Hna N1 Hnb 109.5(7) ? ? ? ?
Ni N2 N3 118.3(4) ? ? ? ?
Ni N2 C10 134.4(5) ? ? ? ?
N3 N2 C10 107.2(6) ? ? ? ?
N2 N3 B 119.6(6) ? ? ? ?
N2 N3 C13 109.1(7) ? ? ? ?
B N3 C13 130.9(7) ? ? ? ?
Ni N4 N5 114.7(5) ? ? ? ?
Ni N4 C20 139.0(7) ? ? ? ?
N5 N4 C20 106.1(7) ? ? ? ?
N4 N5 B 121.3(6) ? ? ? ?
N4 N5 C23 111.1(7) ? ? ? ?
B N5 C23 127.6(7) ? ? ? ?
Ni N6 N7 118.5(5) ? ? ? ?
Ni N6 C30 134.9(6) ? ? ? ?
N7 N6 C30 106.6(7) ? ? ? ?
N6 N7 B 119.3(6) ? ? ? ?
N6 N7 C33 110.1(7) ? ? ? ?
B N7 C33 129.7(8) ? ? ? ?
N3 B N5 107.3(7) ? ? ? ?
N3 B N7 109.5(7) ? ? ? ?
N3 B Hb 111.6(8) ? ? ? ?
N5 B N7 105.9(7) ? ? ? ?
N5 B Hb 111.4(8) ? ? ? ?
N7 B Hb 110.9(7) ? ? ? ?
S C1 C2 111.8(7) ? ? ? ?
S C1 H1a 109.8(9) ? ? ? ?
S C1 H1b 109.3(8) ? ? ? ?
C2 C1 H1a 108.9(9) ? ? ? ?
C2 C1 H1b 108.2(10) ? ? ? ?
H1a C1 H1b 108.8(10) ? ? ? ?
N1 C2 C1 109.5(8) ? ? ? ?
N1 C2 C3 114.1(8) ? ? ? ?
N1 C2 H2 108.4(9) ? ? ? ?
C1 C2 C3 108.8(9) ? ? ? ?
C1 C2 H2 107.8(9) ? ? ? ?
C3 C2 H2 108.1(10) ? ? ? ?
O1 C3 O2 124.7(11) ? ? ? ?
O1 C3 C2 122.7(11) ? ? ? ?
O2 C3 C2 112.2(9) ? ? ? ?
O2 C4a C5a 102(3) ? ? ? ?
O2 C4b C5b 89.1(21) ? ? ? ?
N2 C10 C11 122.6(7) ? ? ? ?
N2 C10 C12 109.6(7) ? ? ? ?
C11 C10 C12 127.8(8) ? ? ? ?
C10 C11 H11a 109.2(8) ? ? ? ?
C10 C11 H11b 109.3(9) ? ? ? ?
C10 C11 H11c 110.8(9) ? ? ? ?
H11a C11 H11b 110.0(10) ? ? ? ?
H11a C11 H11c 108.8(10) ? ? ? ?
H11b C11 H11c 108.8(9) ? ? ? ?
C10 C12 C13 106.2(7) ? ? ? ?
C10 C12 H12 126.5(10) ? ? ? ?
C13 C12 H12 127.3(10) ? ? ? ?
N3 C13 C12 107.8(8) ? ? ? ?
N3 C13 C14 123.9(9) ? ? ? ?
C12 C13 C14 128.3(8) ? ? ? ?
C13 C14 H14a 108.6(9) ? ? ? ?
C13 C14 H14b 109.2(10) ? ? ? ?
C13 C14 H14c 112.3(9) ? ? ? ?
H14a C14 H14b 109.1(10) ? ? ? ?
H14a C14 H14c 108.2(12) ? ? ? ?
H14b C14 H14c 109.5(10) ? ? ? ?
N4 C20 C21 123.8(8) ? ? ? ?
N4 C20 C22 109.1(8) ? ? ? ?
C21 C20 C22 127.1(7) ? ? ? ?
C20 C21 H21a 109.1(8) ? ? ? ?
C20 C21 H21b 108.9(9) ? ? ? ?
C20 C21 H21c 111.2(8) ? ? ? ?
H21a C21 H21b 109.2(9) ? ? ? ?
H21a C21 H21c 109.4(11) ? ? ? ?
H21b C21 H21c 109.0(9) ? ? ? ?
C20 C22 C23 107.5(7) ? ? ? ?
C20 C22 H22 126.0(10) ? ? ? ?
C23 C22 H22 126.5(10) ? ? ? ?
N5 C23 C22 106.2(8) ? ? ? ?
N5 C23 C24 123.7(8) ? ? ? ?
C22 C23 C24 130.1(8) ? ? ? ?
C23 C24 H24a 109.4(11) ? ? ? ?
C23 C24 H24b 109.7(11) ? ? ? ?
C23 C24 H24c 111.8(10) ? ? ? ?
H24a C24 H24b 109.6(12) ? ? ? ?
H24a C24 H24c 108.0(12) ? ? ? ?
H24b C24 H24c 108.3(12) ? ? ? ?
N6 C30 C31 122.4(8) ? ? ? ?
N6 C30 C32 108.8(8) ? ? ? ?
C31 C30 C32 128.8(8) ? ? ? ?
C30 C31 H31a 108.4(8) ? ? ? ?
C30 C31 H31b 107.5(12) ? ? ? ?
C30 C31 H31c 112.3(10) ? ? ? ?
H31a C31 H31b 110.0(10) ? ? ? ?
H31a C31 H31c 110.0(13) ? ? ? ?
H31b C31 H31c 108.6(9) ? ? ? ?
C30 C32 C33 107.4(8) ? ? ? ?
C30 C32 H32 126.2(11) ? ? ? ?
C33 C32 H32 126.4(10) ? ? ? ?
N7 C33 C32 107.0(8) ? ? ? ?
N7 C33 C34 123.2(9) ? ? ? ?
C32 C33 C34 129.7(8) ? ? ? ?
C33 C34 H34a 109.2(10) ? ? ? ?
C33 C34 H34b 108.2(10) ? ? ? ?
C33 C34 H34c 111.5(11) ? ? ? ?
H34a C34 H34b 110.2(13) ? ? ? ?
H34a C34 H34c 109.3(11) ? ? ? ?
H34b C34 H34c 108.3(12) ? ? ? ?
O3 C40 H40a 110.5(14) ? ? ? ?
O3 C40 H40b 107.5(16) ? ? ? ?
O3 C40 H40c 110.9(13) ? ? ? ?
H40a C40 H40b 109.1(15) ? ? ? ?
H40a C40 H40c 111.7(18) ? ? ? ?
H40b C40 H40c 107.1(15) ? ? ? ?

loop_
_geom_bond_atom_site_label_1
_geom_bond_atom_site_label_2
_geom_bond_distance
_geom_bond_site_symmetry_1
_geom_bond_site_symmetry_2
_geom_bond_publ_flag
Ni S 2.269(3) ? ? ?
Ni N1 2.175(7) ? ? ?
Ni N2 2.017(6) ? ? ?
Ni N4 2.125(7) ? ? ?
Ni N6 2.025(7) ? ? ?
S C1 1.819(11) ? ? ?
O1 C3 1.189(15) ? ? ?
O2 C3 1.338(16) ? ? ?
O2 C4a 1.56(4) ? ? ?
O2 C4b 1.65(3) ? ? ?
O3 C40 1.390(19) ? ? ?
O3 H3 0.819(8) ? ? ?
N1 C2 1.472(13) ? ? ?
N1 Hna 0.901(7) ? ? ?
N1 Hnb 0.899(7) ? ? ?
N2 N3 1.374(9) ? ? ?
N2 C10 1.324(10) ? ? ?
N3 B 1.531(12) ? ? ?
N3 C13 1.356(10) ? ? ?
N4 N5 1.362(10) ? ? ?
N4 C20 1.349(10) ? ? ?
N5 B 1.583(11) ? ? ?
N5 C23 1.357(10) ? ? ?
N6 N7 1.361(10) ? ? ?
N6 C30 1.350(10) ? ? ?
N7 B 1.562(12) ? ? ?
N7 C33 1.344(10) ? ? ?
B Hb 1.096(10) ? ? ?
C1 C2 1.522(14) ? ? ?
C1 H1a 0.951(11) ? ? ?
C1 H1b 0.957(11) ? ? ?
C2 C3 1.515(15) ? ? ?
C2 H2 0.946(11) ? ? ?
C4a C5a 1.43(5) ? ? ?
C4b C5b 1.59(5) ? ? ?
C10 C11 1.495(13) ? ? ?
C10 C12 1.398(12) ? ? ?
C11 H11a 0.951(10) ? ? ?
C11 H11b 0.946(11) ? ? ?
C11 H11c 0.954(9) ? ? ?
C12 C13 1.366(14) ? ? ?
C12 H12 0.943(8) ? ? ?
C13 C14 1.462(14) ? ? ?
C14 H14a 0.956(12) ? ? ?
C14 H14b 0.946(10) ? ? ?
C14 H14c 0.947(12) ? ? ?
C20 C21 1.475(13) ? ? ?
C20 C22 1.389(14) ? ? ?
C21 H21a 0.950(10) ? ? ?
C21 H21b 0.954(8) ? ? ?
C21 H21c 0.947(10) ? ? ?
C22 C23 1.371(13) ? ? ?
C22 H22 0.945(8) ? ? ?
C23 C24 1.481(15) ? ? ?
C24 H24a 0.948(10) ? ? ?
C24 H24b 0.948(13) ? ? ?
C24 H24c 0.961(14) ? ? ?
C30 C31 1.448(16) ? ? ?
C30 C32 1.371(14) ? ? ?
C31 H31a 0.947(12) ? ? ?
C31 H31b 0.953(9) ? ? ?
C31 H31c 0.946(10) ? ? ?
C32 C33 1.370(15) ? ? ?
C32 H32 0.957(8) ? ? ?
C33 C34 1.498(16) ? ? ?
C34 H34a 0.948(13) ? ? ?
C34 H34b 0.947(13) ? ? ?
C34 H34c 0.951(11) ? ? ?
C40 H3 1.779(17) ? ? ?
C40 H40a 0.953(16) ? ? ?
C40 H40b 0.957(15) ? ? ?
C40 H40c 0.950(18) ? ? ?

loop_
_geom_contact_atom_site_label_1
_geom_contact_atom_site_label_2
_geom_contact_distance
_geom_contact_site_symmetry_1
_geom_contact_site_symmetry_2
_geom_contact_publ_flag
? ? ? ? ? ?
